data_4068510
loop_
_publ_author_name
'Gong, Lei'
'Lin, Yumei'
'Wen, Ting Bin'
'Xia, Haiping'

_publ_section_title
;
 Synthesis of Coordinated \h2-\a,\b-Unsaturated Ketone Osmacycles from an
 Osmium-Coordinated Alkyne Alcohol Complex
;
_journal_issue 4
_journal_name_full Organometallics
_journal_page_first 1101
_journal_paper_doi 10.1021/om800907v
_journal_volume 28
_journal_year 2009
_chemical_formula_moiety 'C29 H37 Cl O2 Os P3,Cl 0.83H2O'
_chemical_formula_sum 'C29 H38.67 Cl2 O2.83 Os P3'
_chemical_formula_weight 786.61
_chemical_name_systematic
; 
 ? 
;
_space_group_IT_number 161
_symmetry_cell_setting hexagonal
_symmetry_space_group_name_Hall 'R 3 -2"c'
_symmetry_space_group_name_H-M 'R 3 c :H'
_atom_sites_solution_hydrogens geom
_atom_sites_solution_primary direct
_atom_sites_solution_secondary difmap
_audit_creation_method SHELXL-97
_cell_angle_alpha 90.00
_cell_angle_beta 90.00
_cell_angle_gamma 120.00
_cell_formula_units_Z 18
_cell_length_a 26.911(3)
_cell_length_b 26.911(3)
_cell_length_c 25.553(5)
_cell_measurement_temperature 223(2)
_cell_measurement_theta_max 28.5
_cell_measurement_theta_min 2.2
_cell_volume 16026(4)
_computing_structure_refinement 'SHELXL-97 (Sheldrick, 1997)'
_computing_structure_solution 'SHELXS-97 (Sheldrick, 1990)'
_diffrn_ambient_temperature 223(2)
_diffrn_measured_fraction_theta_full 1.000
_diffrn_measured_fraction_theta_max 1.000
_diffrn_radiation_monochromator graphite
_diffrn_radiation_source 'fine-focus sealed tube'
_diffrn_radiation_type MoK\a
_diffrn_radiation_wavelength 0.71073
_diffrn_reflns_av_R_equivalents 0.0373
_diffrn_reflns_av_sigmaI/netI 0.0357
_diffrn_reflns_limit_h_max 32
_diffrn_reflns_limit_h_min -32
_diffrn_reflns_limit_k_max 32
_diffrn_reflns_limit_k_min -31
_diffrn_reflns_limit_l_max 30
_diffrn_reflns_limit_l_min -30
_diffrn_reflns_number 36547
_diffrn_reflns_theta_full 25.00
_diffrn_reflns_theta_max 25.00
_diffrn_reflns_theta_min 1.51
_exptl_absorpt_coefficient_mu 3.890
_exptl_absorpt_correction_T_max 1.0000
_exptl_absorpt_correction_T_min 0.7308
_exptl_absorpt_correction_type empirical
_exptl_absorpt_process_details SADABS
_exptl_crystal_colour yellow
_exptl_crystal_density_diffrn 1.467
_exptl_crystal_density_method 'not measured'
_exptl_crystal_description plate
_exptl_crystal_F_000 7026
_exptl_crystal_size_max 0.34
_exptl_crystal_size_mid 0.13
_exptl_crystal_size_min 0.12
_refine_diff_density_max 1.306
_refine_diff_density_min -0.615
_refine_diff_density_rms 0.129
_refine_ls_abs_structure_details 'Flack H D (1983), Acta Cryst. A39, 876-881'
_refine_ls_abs_structure_Flack -0.010(7)
_refine_ls_extinction_method none
_refine_ls_goodness_of_fit_ref 1.097
_refine_ls_hydrogen_treatment constr
_refine_ls_matrix_type full
_refine_ls_number_parameters 355
_refine_ls_number_reflns 6219
_refine_ls_number_restraints 1
_refine_ls_restrained_S_all 1.097
_refine_ls_R_factor_all 0.0340
_refine_ls_R_factor_gt 0.0326
_refine_ls_shift/su_max 0.001
_refine_ls_shift/su_mean 0.000
_refine_ls_structure_factor_coef Fsqd
_refine_ls_weighting_details 'calc w=1/[\s^2^(Fo^2^)+(0.0530P)^2^+0.0000P] where P=(Fo^2^+2Fc^2^)/3'
_refine_ls_weighting_scheme calc
_refine_ls_wR_factor_gt 0.0824
_refine_ls_wR_factor_ref 0.0828
_reflns_number_gt 5988
_reflns_number_total 6219
_reflns_threshold_expression >2sigma(I)
_cod_data_source_file om800907v_si_009.cif
_cod_data_source_block complex14
_cod_depositor_comments
;
The following automatic conversions were performed:

'_exptl_absorpt_correction_type' value 'Empirical' changed to
'empirical' according to
/home/saulius/struct/CIF-dictionaries/cif_core.dic dictionary named
'cif_core.dic' version 2.4.2 from
2011-04-26.

'_refine_ls_hydrogen_treatment' value 'Constr' changed
to 'constr' according to
/home/saulius/struct/CIF-dictionaries/cif_core.dic dictionary named
'cif_core.dic' version 2.4.2 from 2011-04-26.

Automatic conversion script
Id: cif_fix_values 1715 2011-07-08 13:25:40Z adriana 
;
_cod_original_sg_symbol_H-M R3c
_cod_database_code 4068510

loop_
_symmetry_equiv_pos_as_xyz
'x, y, z'
'-y, x-y, z'
'-x+y, -x, z'
'-y, -x, z+1/2'
'-x+y, y, z+1/2'
'x, x-y, z+1/2'
'x+2/3, y+1/3, z+1/3'
'-y+2/3, x-y+1/3, z+1/3'
'-x+y+2/3, -x+1/3, z+1/3'
'-y+2/3, -x+1/3, z+5/6'
'-x+y+2/3, y+1/3, z+5/6'
'x+2/3, x-y+1/3, z+5/6'
'x+1/3, y+2/3, z+2/3'
'-y+1/3, x-y+2/3, z+2/3'
'-x+y+1/3, -x+2/3, z+2/3'
'-y+1/3, -x+2/3, z+7/6'
'-x+y+1/3, y+2/3, z+7/6'
'x+1/3, x-y+2/3, z+7/6'

loop_
_atom_site_label
_atom_site_type_symbol
_atom_site_fract_x
_atom_site_fract_y
_atom_site_fract_z
_atom_site_U_iso_or_equiv
_atom_site_adp_type
_atom_site_occupancy
_atom_site_symmetry_multiplicity
_atom_site_calc_flag
_atom_site_refinement_flags
Os1 Os 0.465755(11) -0.011035(11) -0.119150(6) 0.03008(8) Uani 1 1 d .
Cl1 Cl 0.51925(9) -0.01959(10) -0.04389(11) 0.0511(6) Uani 1 1 d .
P1 P 0.51959(8) 0.08937(8) -0.10314(8) 0.0419(4) Uani 1 1 d .
P2 P 0.41759(8) -0.11281(8) -0.12235(8) 0.0434(4) Uani 1 1 d .
P3 P 0.45970(8) 0.01914(8) -0.29522(7) 0.0358(4) Uani 1 1 d .
O1 O 0.53199(19) -0.0058(2) -0.1696(2) 0.0362(12) Uani 1 1 d .
O2 O 0.3617(3) -0.0161(3) -0.0718(2) 0.0618(15) Uani 1 1 d .
C1 C 0.4409(3) -0.0011(3) -0.1885(2) 0.0323(14) Uani 1 1 d .
H1A H 0.4063 -0.0010 -0.1931 0.039 Uiso 1 1 calc R
C2 C 0.4766(3) 0.0059(3) -0.2312(3) 0.0339(15) Uani 1 1 d .
C3 C 0.5262(3) 0.0025(3) -0.2169(3) 0.0365(16) Uani 1 1 d .
C4 C 0.5725(4) 0.0091(4) -0.2538(3) 0.054(2) Uani 1 1 d .
H4A H 0.6011 0.0046 -0.2347 0.082 Uiso 1 1 calc R
H4B H 0.5903 0.0469 -0.2697 0.082 Uiso 1 1 calc R
H4C H 0.5559 -0.0200 -0.2809 0.082 Uiso 1 1 calc R
C5 C 0.4022(3) -0.0146(3) -0.0868(3) 0.0408(16) Uani 1 1 d .
C11 C 0.5225(5) 0.1071(4) -0.0346(3) 0.080(3) Uani 1 1 d .
H11A H 0.5449 0.1484 -0.0303 0.119 Uiso 1 1 calc R
H11B H 0.5403 0.0892 -0.0151 0.119 Uiso 1 1 calc R
H11C H 0.4839 0.0933 -0.0216 0.119 Uiso 1 1 calc R
C12 C 0.4919(4) 0.1300(4) -0.1339(4) 0.069(3) Uani 1 1 d .
H12A H 0.5161 0.1703 -0.1255 0.103 Uiso 1 1 calc R
H12B H 0.4532 0.1170 -0.1214 0.103 Uiso 1 1 calc R
H12C H 0.4911 0.1249 -0.1716 0.103 Uiso 1 1 calc R
C13 C 0.5940(3) 0.1225(4) -0.1215(4) 0.066(2) Uani 1 1 d .
H13A H 0.6130 0.1632 -0.1138 0.099 Uiso 1 1 calc R
H13B H 0.5969 0.1170 -0.1587 0.099 Uiso 1 1 calc R
H13C H 0.6123 0.1050 -0.1020 0.099 Uiso 1 1 calc R
C21 C 0.3565(4) -0.1440(4) -0.1657(4) 0.078(3) Uani 1 1 d .
H21A H 0.3389 -0.1855 -0.1651 0.117 Uiso 1 1 calc R
H21B H 0.3689 -0.1302 -0.2011 0.117 Uiso 1 1 calc R
H21C H 0.3288 -0.1332 -0.1543 0.117 Uiso 1 1 calc R
C22 C 0.3897(5) -0.1474(4) -0.0600(4) 0.074(3) Uani 1 1 d .
H22A H 0.3707 -0.1887 -0.0644 0.112 Uiso 1 1 calc R
H22B H 0.3624 -0.1368 -0.0469 0.112 Uiso 1 1 calc R
H22C H 0.4210 -0.1352 -0.0353 0.112 Uiso 1 1 calc R
C23 C 0.4625(5) -0.1408(4) -0.1456(5) 0.084(3) Uani 1 1 d .
H23A H 0.4405 -0.1824 -0.1460 0.125 Uiso 1 1 calc R
H23B H 0.4953 -0.1282 -0.1226 0.125 Uiso 1 1 calc R
H23C H 0.4758 -0.1268 -0.1808 0.125 Uiso 1 1 calc R
C311 C 0.5216(3) 0.0821(3) -0.3224(3) 0.0407(16) Uani 1 1 d .
C312 C 0.5331(3) 0.0888(3) -0.3755(3) 0.0469(18) Uani 1 1 d .
H31C H 0.5107 0.0587 -0.3987 0.056 Uiso 1 1 calc R
C313 C 0.5776(4) 0.1397(4) -0.3942(3) 0.062(2) Uani 1 1 d .
H31B H 0.5850 0.1445 -0.4303 0.075 Uiso 1 1 calc R
C314 C 0.6107(4) 0.1829(4) -0.3608(4) 0.069(3) Uani 1 1 d .
H31E H 0.6412 0.2172 -0.3740 0.083 Uiso 1 1 calc R
C315 C 0.6005(4) 0.1772(4) -0.3088(4) 0.069(3) Uani 1 1 d .
H31D H 0.6237 0.2073 -0.2859 0.083 Uiso 1 1 calc R
C316 C 0.5549(3) 0.1261(4) -0.2894(3) 0.058(2) Uani 1 1 d .
H31A H 0.5471 0.1221 -0.2533 0.070 Uiso 1 1 calc R
C321 C 0.4352(3) -0.0415(3) -0.3389(3) 0.0382(15) Uani 1 1 d .
C322 C 0.4392(4) -0.0887(4) -0.3242(3) 0.053(2) Uani 1 1 d .
H32C H 0.4544 -0.0898 -0.2915 0.063 Uiso 1 1 calc R
C323 C 0.4198(4) -0.1353(4) -0.3593(4) 0.066(2) Uani 1 1 d .
H32E H 0.4211 -0.1683 -0.3496 0.079 Uiso 1 1 calc R
C324 C 0.3996(4) -0.1321(5) -0.4067(4) 0.067(3) Uani 1 1 d .
H32D H 0.3887 -0.1627 -0.4303 0.081 Uiso 1 1 calc R
C325 C 0.3945(4) -0.0869(4) -0.4215(3) 0.057(2) Uani 1 1 d .
H32B H 0.3793 -0.0864 -0.4545 0.069 Uiso 1 1 calc R
C326 C 0.4120(3) -0.0409(4) -0.3872(3) 0.0490(19) Uani 1 1 d .
H32A H 0.4080 -0.0093 -0.3968 0.059 Uiso 1 1 calc R
C331 C 0.4022(3) 0.0348(3) -0.2877(3) 0.0376(15) Uani 1 1 d .
C332 C 0.4122(3) 0.0898(3) -0.2810(3) 0.0490(18) Uani 1 1 d .
H33B H 0.4498 0.1211 -0.2835 0.059 Uiso 1 1 calc R
C333 C 0.3680(4) 0.0988(4) -0.2707(4) 0.064(2) Uani 1 1 d .
H33C H 0.3752 0.1366 -0.2666 0.077 Uiso 1 1 calc R
C334 C 0.3124(4) 0.0536(4) -0.2660(4) 0.061(2) Uani 1 1 d .
H33E H 0.2822 0.0600 -0.2571 0.073 Uiso 1 1 calc R
C335 C 0.3025(3) -0.0007(4) -0.2747(3) 0.057(2) Uani 1 1 d .
H33D H 0.2648 -0.0318 -0.2728 0.069 Uiso 1 1 calc R
C336 C 0.3463(3) -0.0108(3) -0.2862(3) 0.0430(16) Uani 1 1 d .
H33A H 0.3386 -0.0483 -0.2931 0.052 Uiso 1 1 calc R
Cl2 Cl 0.3852(3) -0.2352(4) -0.2561(2) 0.115(2) Uani 0.50 1 d P
Cl3 Cl 0.6229(4) 0.2538(3) -0.1923(3) 0.114(2) Uani 0.50 1 d P
O1W O 0.6667 0.3333 -0.4080(3) 0.045(2) Uani 1 3 d S
H1WA H 0.6667 0.3333 -0.3748 0.054 Uiso 1 3 d SR
H1WB H 0.6364 0.3092 -0.4240 0.054 Uiso 0.33 1 d PR
O2W O 0.2867(4) -0.2895(4) -0.1654(6) 0.067(4) Uani 0.50 1 d P
H2WA H 0.2808 -0.3017 -0.1967 0.080 Uiso 0.50 1 d PR
H2WB H 0.2881 -0.2970 -0.1333 0.080 Uiso 0.50 1 d PR

loop_
_atom_site_aniso_label
_atom_site_aniso_U_11
_atom_site_aniso_U_22
_atom_site_aniso_U_33
_atom_site_aniso_U_23
_atom_site_aniso_U_13
_atom_site_aniso_U_12
Os1 0.03195(14) 0.03319(15) 0.02772(12) 0.00157(11) 0.00055(10) 0.01826(12)
Cl1 0.0586(13) 0.0639(13) 0.0370(13) 0.0053(10) -0.0064(8) 0.0353(10)
P1 0.0439(10) 0.0331(10) 0.0448(11) -0.0032(8) 0.0028(8) 0.0163(8)
P2 0.0443(10) 0.0355(10) 0.0494(10) 0.0007(8) 0.0012(9) 0.0193(8)
P3 0.0346(9) 0.0435(10) 0.0310(9) 0.0072(7) 0.0020(7) 0.0207(8)
O1 0.029(2) 0.047(3) 0.041(3) -0.004(2) 0.000(2) 0.025(2)
O2 0.052(3) 0.083(4) 0.059(3) 0.008(3) 0.022(3) 0.041(3)
C1 0.035(3) 0.037(3) 0.026(3) 0.005(3) -0.009(3) 0.019(3)
C2 0.030(3) 0.042(4) 0.032(4) 0.006(3) 0.002(3) 0.020(3)
C3 0.035(4) 0.044(4) 0.034(5) 0.001(3) -0.004(3) 0.022(3)
C4 0.049(5) 0.078(6) 0.046(4) 0.011(4) 0.012(4) 0.039(4)
C5 0.043(4) 0.049(4) 0.031(4) 0.013(3) 0.010(3) 0.023(4)
C11 0.126(9) 0.054(6) 0.046(5) -0.018(4) 0.000(5) 0.036(6)
C12 0.071(6) 0.049(5) 0.099(7) 0.002(5) 0.000(5) 0.039(5)
C13 0.050(5) 0.061(6) 0.081(6) -0.012(5) -0.009(4) 0.023(4)
C21 0.054(5) 0.049(5) 0.106(8) -0.019(5) -0.026(5) 0.007(4)
C22 0.083(7) 0.050(5) 0.075(6) 0.019(5) 0.015(5) 0.022(5)
C23 0.071(6) 0.055(6) 0.129(9) -0.005(6) 0.013(6) 0.034(5)
C311 0.032(4) 0.045(4) 0.046(4) 0.008(3) 0.001(3) 0.020(3)
C312 0.057(5) 0.042(4) 0.043(4) 0.008(3) 0.013(3) 0.026(4)
C313 0.068(6) 0.072(6) 0.050(5) 0.022(4) 0.026(4) 0.038(5)
C314 0.040(5) 0.058(6) 0.097(7) 0.013(5) 0.018(5) 0.015(4)
C315 0.053(5) 0.073(6) 0.061(6) 0.002(5) -0.003(4) 0.017(5)
C316 0.041(4) 0.071(6) 0.048(5) 0.003(4) 0.002(4) 0.017(4)
C321 0.039(4) 0.044(4) 0.034(4) 0.005(3) 0.002(3) 0.022(3)
C322 0.054(5) 0.057(5) 0.051(5) 0.008(4) 0.002(4) 0.030(4)
C323 0.066(6) 0.052(5) 0.080(6) -0.012(5) -0.006(5) 0.029(5)
C324 0.047(5) 0.073(6) 0.066(6) -0.023(5) 0.000(4) 0.018(5)
C325 0.043(5) 0.078(6) 0.048(5) -0.019(4) -0.008(4) 0.028(4)
C326 0.045(4) 0.070(5) 0.036(4) 0.012(4) 0.002(3) 0.031(4)
C331 0.041(4) 0.048(4) 0.027(3) 0.007(3) 0.002(3) 0.024(3)
C332 0.047(4) 0.046(4) 0.051(5) 0.000(4) -0.007(4) 0.021(4)
C333 0.064(6) 0.053(5) 0.083(7) -0.015(5) -0.011(5) 0.034(5)
C334 0.051(5) 0.070(6) 0.077(6) -0.008(5) -0.005(4) 0.042(5)
C335 0.038(4) 0.056(5) 0.073(6) 0.010(4) 0.006(4) 0.020(4)
C336 0.042(4) 0.044(4) 0.048(4) 0.002(3) -0.003(3) 0.025(3)
Cl2 0.109(5) 0.159(7) 0.062(3) -0.007(4) 0.013(3) 0.055(5)
Cl3 0.152(7) 0.102(5) 0.082(4) -0.008(3) 0.007(4) 0.057(5)
O1W 0.051(3) 0.051(3) 0.033(4) 0.000 0.000 0.0254(16)
O2W 0.038(6) 0.034(6) 0.132(11) 0.012(6) -0.012(6) 0.020(5)

loop_
_atom_type_symbol
_atom_type_description
_atom_type_scat_dispersion_real
_atom_type_scat_dispersion_imag
_atom_type_scat_source
C C 0.0033 0.0016 'International Tables Vol C Tables 4.2.6.8 and 6.1.1.4'
H H 0.0000 0.0000 'International Tables Vol C Tables 4.2.6.8 and 6.1.1.4'
O O 0.0106 0.0060 'International Tables Vol C Tables 4.2.6.8 and 6.1.1.4'
P P 0.1023 0.0942 'International Tables Vol C Tables 4.2.6.8 and 6.1.1.4'
Cl Cl 0.1484 0.1585 'International Tables Vol C Tables 4.2.6.8 and 6.1.1.4'
Os Os -1.2165 7.6030 'International Tables Vol C Tables 4.2.6.8 and 6.1.1.4'

loop_
_geom_angle_atom_site_label_1
_geom_angle_atom_site_label_2
_geom_angle_atom_site_label_3
_geom_angle
C5 Os1 C1 92.4(3)
C5 Os1 O1 169.4(3)
C1 Os1 O1 77.0(2)
C5 Os1 P2 89.9(2)
C1 Os1 P2 95.7(2)
O1 Os1 P2 90.67(14)
C5 Os1 P1 90.3(2)
C1 Os1 P1 93.2(2)
O1 Os1 P1 90.82(14)
P2 Os1 P1 171.05(7)
C5 Os1 Cl1 102.3(2)
C1 Os1 Cl1 165.3(2)
O1 Os1 Cl1 88.34(18)
P2 Os1 Cl1 85.82(8)
P1 Os1 Cl1 85.41(7)
C12 P1 C13 106.5(5)
C12 P1 C11 104.0(5)
C13 P1 C11 103.4(5)
C12 P1 Os1 114.6(3)
C13 P1 Os1 114.4(3)
C11 P1 Os1 112.9(3)
C21 P2 C22 104.7(5)
C21 P2 C23 104.3(5)
C22 P2 C23 105.5(5)
C21 P2 Os1 113.8(3)
C22 P2 Os1 114.2(3)
C23 P2 Os1 113.4(4)
C2 P3 C331 106.5(3)
C2 P3 C321 113.6(3)
C331 P3 C321 107.9(3)
C2 P3 C311 109.3(3)
C331 P3 C311 108.4(3)
C321 P3 C311 110.9(3)
C3 O1 Os1 114.8(4)
C2 C1 Os1 117.6(5)
C1 C2 C3 113.1(6)
C1 C2 P3 120.9(5)
C3 C2 P3 125.9(6)
O1 C3 C2 117.3(7)
O1 C3 C4 117.3(6)
C2 C3 C4 125.3(7)
O2 C5 Os1 173.3(6)
C316 C311 C312 119.2(7)
C316 C311 P3 118.1(6)
C312 C311 P3 122.5(6)
C313 C312 C311 119.8(8)
C314 C313 C312 120.4(8)
C315 C314 C313 120.8(8)
C314 C315 C316 119.4(9)
C311 C316 C315 120.4(8)
C322 C321 C326 119.6(7)
C322 C321 P3 120.2(6)
C326 C321 P3 120.1(6)
C321 C322 C323 118.8(8)
C324 C323 C322 119.7(9)
C325 C324 C323 122.4(9)
C324 C325 C326 119.0(8)
C321 C326 C325 120.2(8)
C332 C331 C336 119.4(7)
C332 C331 P3 122.3(5)
C336 C331 P3 118.3(5)
C333 C332 C331 120.0(7)
C332 C333 C334 121.3(8)
C335 C334 C333 118.4(8)
C334 C335 C336 121.4(8)
C335 C336 C331 119.5(7)

loop_
_geom_bond_atom_site_label_1
_geom_bond_atom_site_label_2
_geom_bond_distance
Os1 C5 1.858(7)
Os1 C1 1.960(6)
Os1 O1 2.147(5)
Os1 P2 2.3744(19)
Os1 P1 2.3775(19)
Os1 Cl1 2.481(2)
P1 C12 1.786(9)
P1 C13 1.801(8)
P1 C11 1.807(8)
P2 C21 1.805(9)
P2 C22 1.808(8)
P2 C23 1.814(9)
P3 C2 1.783(7)
P3 C331 1.805(7)
P3 C321 1.806(7)
P3 C311 1.819(7)
O1 C3 1.251(10)
O2 C5 1.135(8)
C1 C2 1.402(9)
C2 C3 1.430(9)
C3 C4 1.500(10)
C311 C316 1.361(11)
C311 C312 1.382(10)
C312 C313 1.377(11)
C313 C314 1.356(13)
C314 C315 1.350(13)
C315 C316 1.399(12)
C321 C322 1.378(10)
C321 C326 1.389(10)
C322 C323 1.412(12)
C323 C324 1.348(13)
C324 C325 1.345(14)
C325 C326 1.393(12)
C331 C332 1.377(10)
C331 C336 1.386(9)
C332 C333 1.355(13)
C333 C334 1.382(13)
C334 C335 1.364(12)
C335 C336 1.368(10)
